data_2216335
loop_
_publ_author_name
'Bambirra, Sergio'
'Meetsma, Auke'
'Bart Hessen, Bart'

_publ_section_title
;
 Tris(4-methylbenzyl)(1,4,7-trimethyl-1,4,7-triazacyclononane)lanthanum(III)
;
_journal_coeditor_code BV2078
_journal_issue 12
_journal_name_full 'Acta Crystallographica Section E'
_journal_page_first m2891
_journal_page_last m2891
_journal_paper_doi 10.1107/S1600536807053640
_journal_volume 63
_journal_year 2007
_chemical_formula_iupac '[La (C8 H9)3 (C9 H21 N3)]'
_chemical_formula_moiety 'C33 H48 La N3'
_chemical_formula_sum 'C33 H48 La N3'
_chemical_formula_weight 625.67
_chemical_name_systematic
;
tris(4-methylbenzyl)(1,4,7-trimethyl-1,4,7-triazacyclononane)lanthanum(III)
;
_space_group_IT_number 33
_symmetry_cell_setting orthorhombic
_symmetry_space_group_name_Hall 'P 2c -2n'
_symmetry_space_group_name_H-M 'P n a 21'
_atom_sites_solution_hydrogens geom
_atom_sites_solution_primary heavy
_atom_sites_solution_secondary direct
_cell_angle_alpha 90
_cell_angle_beta 90
_cell_angle_gamma 90
_cell_formula_units_Z 4
_cell_length_a 16.094(2)
_cell_length_b 13.4720(10)
_cell_length_c 14.4880(10)
_cell_measurement_reflns_used 5692
_cell_measurement_temperature 100.0(10)
_cell_measurement_theta_max 27.21
_cell_measurement_theta_min 2.42
_cell_volume 3141.3(5)
_computing_cell_refinement 'SAINT-Plus (Bruker, 2006)'
_computing_data_collection 'SMART (Bruker, 2006)'
_computing_data_reduction 'SAINT-Plus (Bruker, 2006)'
_computing_molecular_graphics
;
ORTEP-3 (Farrugia, 1997)
;
_computing_publication_material 'PLATON (Spek, 2003)'
_computing_structure_refinement 'SHELXL97 (Sheldrick, 1997)'
_computing_structure_solution
;
DIRDIF99 (Beurskens <i>et al.</i>,  1999)
;
_diffrn_ambient_temperature 100.0(10)
_diffrn_detector_area_resol_mean 66.06
_diffrn_measured_fraction_theta_full 0.999
_diffrn_measured_fraction_theta_max 0.999
_diffrn_measurement_device_type
;
Bruker SMART APEX CCD area-detector
;
_diffrn_measurement_method '\f and \w scans'
_diffrn_radiation_monochromator 'parallel mounted graphite'
_diffrn_radiation_source 'fine focus sealed Siemens Mo tube '
_diffrn_radiation_type MoK\a
_diffrn_radiation_wavelength 0.71073
_diffrn_reflns_av_R_equivalents 0.0928
_diffrn_reflns_av_sigmaI/netI 0.0949
_diffrn_reflns_limit_h_max 20
_diffrn_reflns_limit_h_min -20
_diffrn_reflns_limit_k_max 16
_diffrn_reflns_limit_k_min -16
_diffrn_reflns_limit_l_max 17
_diffrn_reflns_limit_l_min -18
_diffrn_reflns_number 23512
_diffrn_reflns_reduction_process
;
 Intensity data were corrected for Lorentz and polarization
  effects, decay and absorption and reduced to F~o~^2^
  using SAINT-Plus & SADABS (Bruker, 2006).
;
_diffrn_reflns_theta_full 25.00
_diffrn_reflns_theta_max 26.37
_diffrn_reflns_theta_min 2.53
_diffrn_standards_decay_% 0
_diffrn_standards_number 0
_exptl_absorpt_coefficient_mu 1.384
_exptl_absorpt_correction_T_max 0.9203
_exptl_absorpt_correction_T_min 0.7575
_exptl_absorpt_correction_type multi-scan
_exptl_absorpt_process_details '(SADABS; Bruker, 2006))'
_exptl_crystal_colour orange
_exptl_crystal_density_diffrn 1.323
_exptl_crystal_density_method 'not measured'
_exptl_crystal_description platelet
_exptl_crystal_F_000 1296
_exptl_crystal_size_max 0.22
_exptl_crystal_size_mid 0.15
_exptl_crystal_size_min 0.06
_refine_diff_density_max 1.471
_refine_diff_density_min -0.603
_refine_ls_abs_structure_details
;
Flack & Bernardinelli (1999, 2000), 2909 Friedel pairs
;
_refine_ls_abs_structure_Flack 0.05(2)
_refine_ls_extinction_method none
_refine_ls_goodness_of_fit_ref 0.965
_refine_ls_hydrogen_treatment constr
_refine_ls_matrix_type full
_refine_ls_number_parameters 340
_refine_ls_number_reflns 6249
_refine_ls_number_restraints 1
_refine_ls_restrained_S_all 0.965
_refine_ls_R_factor_all 0.0910
_refine_ls_R_factor_gt 0.0479
_refine_ls_shift/su_max 0.001
_refine_ls_shift/su_mean 0.000
_refine_ls_structure_factor_coef Fsqd
_refine_ls_weighting_details 'calc w=1/[\s^2^(Fo^2^)+(0.0532P)^2^+0.0P] where P=(Fo^2^+2Fc^2^)/3'
_refine_ls_weighting_scheme calc
_refine_ls_wR_factor_gt 0.0943
_refine_ls_wR_factor_ref 0.1086
_reflns_number_gt 4265
_reflns_number_total 6249
_reflns_threshold_expression I>2\s(I)
_cod_data_source_file bv2078.cif
_cod_data_source_block I
_cod_database_code 2216335
_cod_database_fobs_code 2216335

loop_
_symmetry_equiv_pos_site_id
_symmetry_equiv_pos_as_xyz
1 x,y,z
2 -x,-y,1/2+z
3 1/2-x,1/2+y,1/2+z
4 1/2+x,1/2-y,z

loop_
_atom_site_aniso_label
_atom_site_aniso_U_11
_atom_site_aniso_U_22
_atom_site_aniso_U_33
_atom_site_aniso_U_12
_atom_site_aniso_U_13
_atom_site_aniso_U_23
La 0.01820(10) 0.0200(2) 0.0252(2) 0.0003(2) -0.0014(4) 0.0005(4)
N1 0.024(4) 0.022(4) 0.031(4) -0.004(3) 0.000(3) -0.003(3)
N2 0.025(4) 0.033(5) 0.022(4) -0.003(4) 0.004(3) -0.002(4)
N3 0.025(3) 0.024(4) 0.025(5) 0.001(2) -0.002(2) -0.001(3)
C1 0.036(4) 0.026(5) 0.025(4) -0.005(3) -0.007(3) -0.002(4)
C2 0.029(4) 0.014(5) 0.030(5) -0.002(3) 0.002(4) -0.006(4)
C3 0.023(3) 0.016(3) 0.030(8) -0.001(3) 0.007(3) -0.007(3)
C4 0.030(4) 0.034(5) 0.038(5) 0.005(4) -0.001(4) -0.009(4)
C5 0.024(5) 0.039(6) 0.027(5) -0.011(4) 0.003(4) -0.011(4)
C6 0.018(4) 0.031(6) 0.031(5) 0.001(4) -0.008(3) 0.009(4)
C7 0.037(4) 0.026(5) 0.032(5) 0.004(3) -0.002(3) 0.002(4)
C8 0.020(4) 0.022(5) 0.042(6) -0.003(4) -0.005(4) 0.001(4)
C9 0.028(5) 0.028(6) 0.026(5) -0.001(4) 0.004(4) -0.003(4)
C10 0.018(3) 0.024(4) 0.048(8) 0.005(3) 0.001(3) 0.005(4)
C11 0.018(3) 0.026(5) 0.034(5) 0.008(3) -0.006(3) -0.001(4)
C12 0.017(3) 0.028(4) 0.023(4) 0.005(3) -0.008(3) 0.013(4)
C13 0.020(4) 0.027(5) 0.049(6) 0.002(3) 0.004(4) 0.000(4)
C14 0.027(5) 0.043(7) 0.026(5) 0.000(4) -0.001(4) -0.014(5)
C15 0.032(4) 0.050(6) 0.014(4) 0.011(4) -0.001(3) 0.011(4)
C16 0.016(4) 0.036(5) 0.042(5) 0.000(3) 0.003(4) 0.008(4)
C17 0.031(5) 0.082(8) 0.052(6) -0.006(5) -0.002(4) -0.019(6)
C18 0.035(5) 0.050(6) 0.033(5) 0.002(4) -0.004(4) 0.009(4)
C19 0.034(4) 0.038(5) 0.019(4) -0.001(4) 0.001(3) 0.012(4)
C20 0.039(5) 0.041(6) 0.019(5) -0.003(4) 0.000(4) 0.008(4)
C21 0.029(5) 0.053(7) 0.030(6) 0.011(5) 0.006(4) 0.002(5)
C22 0.043(5) 0.045(6) 0.031(5) -0.006(4) -0.004(4) 0.016(4)
C23 0.075(7) 0.034(6) 0.029(5) -0.007(5) -0.014(5) 0.007(4)
C24 0.051(5) 0.035(5) 0.023(4) 0.017(4) 0.003(4) 0.010(4)
C25 0.055(6) 0.090(9) 0.071(8) -0.026(6) -0.017(5) 0.038(6)
C26 0.027(4) 0.016(4) 0.035(4) 0.001(3) -0.001(3) -0.003(3)
C27 0.028(4) 0.019(4) 0.017(4) 0.004(3) -0.003(3) -0.005(3)
C28 0.037(4) 0.028(5) 0.029(4) -0.001(3) 0.003(3) 0.000(4)
C29 0.050(5) 0.025(5) 0.028(5) 0.008(4) -0.009(4) -0.007(4)
C30 0.059(6) 0.025(5) 0.031(5) 0.000(4) 0.001(4) 0.001(4)
C31 0.039(5) 0.028(5) 0.037(5) -0.005(4) 0.001(4) 0.005(4)
C32 0.026(4) 0.025(5) 0.035(5) 0.002(3) 0.000(3) 0.001(4)
C33 0.087(7) 0.032(6) 0.045(6) 0.003(5) -0.013(5) 0.002(5)

loop_
_atom_site_type_symbol
_atom_site_label
_atom_site_fract_x
_atom_site_fract_y
_atom_site_fract_z
_atom_site_U_iso_or_equiv
_atom_site_thermal_displace_type
_atom_site_occupancy
La La 0.42537(2) 0.58635(2) 0.50450(4) 0.02110(10) Uani 1.000
N N1 0.5365(4) 0.6802(5) 0.3935(5) 0.026(2) Uani 1.000
N N2 0.5294(4) 0.7266(6) 0.5891(5) 0.027(3) Uani 1.000
N N3 0.5890(4) 0.5310(5) 0.5298(4) 0.025(2) Uani 1.000
C C1 0.4963(4) 0.6822(6) 0.3013(5) 0.029(3) Uani 1.000
C C2 0.5419(5) 0.7849(6) 0.4269(6) 0.024(3) Uani 1.000
C C3 0.5758(4) 0.7908(5) 0.5244(5) 0.023(3) Uani 1.000
C C4 0.4736(4) 0.7884(6) 0.6465(5) 0.034(3) Uani 1.000
C C5 0.5867(5) 0.6692(7) 0.6479(6) 0.030(3) Uani 1.000
C C6 0.6392(5) 0.5957(6) 0.5938(6) 0.027(3) Uani 1.000
C C7 0.5891(4) 0.4283(5) 0.5652(5) 0.032(3) Uani 1.000
C C8 0.6227(5) 0.5317(6) 0.4373(6) 0.028(3) Uani 1.000
C C9 0.6199(5) 0.6331(7) 0.3894(6) 0.027(3) Uani 1.000
C C10 0.3210(4) 0.7356(5) 0.4818(5) 0.030(3) Uani 1.000
C C11 0.2747(4) 0.6733(6) 0.4198(5) 0.026(3) Uani 1.000
C C12 0.2381(4) 0.5834(5) 0.4513(5) 0.023(2) Uani 1.000
C C13 0.1999(4) 0.5183(6) 0.3904(6) 0.032(3) Uani 1.000
C C14 0.1981(6) 0.5344(8) 0.2965(7) 0.032(3) Uani 1.000
C C15 0.2339(5) 0.6229(7) 0.2639(5) 0.032(3) Uani 1.000
C C16 0.2709(4) 0.6885(6) 0.3221(5) 0.031(3) Uani 1.000
C C17 0.1569(5) 0.4621(8) 0.2326(6) 0.055(4) Uani 1.000
C C18 0.4079(4) 0.5330(7) 0.6762(6) 0.039(3) Uani 1.000
C C19 0.3228(4) 0.4991(6) 0.6723(5) 0.030(3) Uani 1.000
C C20 0.2566(5) 0.5528(7) 0.7110(5) 0.033(3) Uani 1.000
C C21 0.1759(6) 0.5205(9) 0.7018(7) 0.037(3) Uani 1.000
C C22 0.1554(5) 0.4338(7) 0.6528(6) 0.040(3) Uani 1.000
C C23 0.2200(6) 0.3807(7) 0.6145(6) 0.046(3) Uani 1.000
C C24 0.3022(5) 0.4114(6) 0.6238(5) 0.036(3) Uani 1.000
C C25 0.0657(6) 0.4015(9) 0.6432(8) 0.072(4) Uani 1.000
C C26 0.4194(4) 0.4447(5) 0.3766(5) 0.026(2) Uani 1.000
C C27 0.4138(4) 0.3371(5) 0.3910(5) 0.021(2) Uani 1.000
C C28 0.4841(5) 0.2750(6) 0.3899(5) 0.031(3) Uani 1.000
C C29 0.4791(5) 0.1733(6) 0.4079(5) 0.034(3) Uani 1.000
C C30 0.4029(5) 0.1277(7) 0.4265(6) 0.038(3) Uani 1.000
C C31 0.3335(5) 0.1875(6) 0.4267(5) 0.035(3) Uani 1.000
C C32 0.3384(4) 0.2881(6) 0.4098(5) 0.029(3) Uani 1.000
C C33 0.3974(6) 0.0178(6) 0.4438(7) 0.055(4) Uani 1.000
H H1 0.53078 0.72056 0.25841 0.0434 Uiso 1.000
H H1' 0.44138 0.71308 0.30625 0.0434 Uiso 1.000
H H1" 0.49031 0.61416 0.27820 0.0434 Uiso 1.000
H H2 0.48600 0.81541 0.42505 0.0293 Uiso 1.000
H H2' 0.57850 0.82323 0.38504 0.0293 Uiso 1.000
H H3 0.63494 0.77068 0.52416 0.0279 Uiso 1.000
H H3' 0.57277 0.86035 0.54611 0.0279 Uiso 1.000
H H4 0.43657 0.74540 0.68233 0.0510 Uiso 1.000
H H4' 0.44036 0.83164 0.60649 0.0510 Uiso 1.000
H H4" 0.50685 0.82916 0.68859 0.0510 Uiso 1.000
H H5 0.55402 0.63267 0.69473 0.0359 Uiso 1.000
H H5' 0.62387 0.71578 0.68081 0.0359 Uiso 1.000
H H6 0.68080 0.63280 0.55709 0.0319 Uiso 1.000
H H6' 0.66970 0.55285 0.63775 0.0319 Uiso 1.000
H H7 0.55386 0.38668 0.52597 0.0471 Uiso 1.000
H H7' 0.56762 0.42763 0.62852 0.0471 Uiso 1.000
H H7" 0.64602 0.40238 0.56477 0.0471 Uiso 1.000
H H8 0.59143 0.48335 0.39933 0.0336 Uiso 1.000
H H8' 0.68119 0.50912 0.43990 0.0336 Uiso 1.000
H H9 0.66090 0.67770 0.41886 0.0327 Uiso 1.000
H H9' 0.63612 0.62481 0.32392 0.0327 Uiso 1.000
H H10 0.29025 0.75419 0.53844 0.0358 Uiso 1.000
H H10' 0.34600 0.79464 0.45204 0.0358 Uiso 1.000
H H12 0.23978 0.56764 0.51519 0.0272 Uiso 1.000
H H13 0.17403 0.46042 0.41431 0.0385 Uiso 1.000
H H15 0.23209 0.63725 0.19969 0.0384 Uiso 1.000
H H16 0.29529 0.74670 0.29695 0.0372 Uiso 1.000
H H17 0.18329 0.39693 0.23883 0.0829 Uiso 1.000
H H17' 0.16258 0.48543 0.16883 0.0829 Uiso 1.000
H H17" 0.09784 0.45682 0.24834 0.0829 Uiso 1.000
H H18 0.44667 0.47909 0.69341 0.0472 Uiso 1.000
H H18' 0.41477 0.58965 0.71908 0.0472 Uiso 1.000
H H20 0.26771 0.61225 0.74396 0.0393 Uiso 1.000
H H21 0.13254 0.55797 0.72952 0.0446 Uiso 1.000
H H23 0.20818 0.32177 0.58104 0.0551 Uiso 1.000
H H24 0.34527 0.37269 0.59700 0.0434 Uiso 1.000
H H25 0.06367 0.33119 0.62588 0.1081 Uiso 1.000
H H25' 0.03851 0.44133 0.59537 0.1081 Uiso 1.000
H H25" 0.03692 0.41096 0.70214 0.1081 Uiso 1.000
H H26 0.37140 0.46186 0.33690 0.0314 Uiso 1.000
H H26' 0.46948 0.45477 0.33802 0.0314 Uiso 1.000
H H28 0.53683 0.30329 0.37646 0.0374 Uiso 1.000
H H29 0.52835 0.13446 0.40751 0.0415 Uiso 1.000
H H31 0.28070 0.15862 0.43891 0.0414 Uiso 1.000
H H32 0.28870 0.32608 0.41078 0.0344 Uiso 1.000
H H33 0.35714 -0.01173 0.40115 0.0816 Uiso 1.000
H H33' 0.37950 0.00605 0.50751 0.0816 Uiso 1.000
H H33" 0.45208 -0.01251 0.43400 0.0816 Uiso 1.000

loop_
_atom_type_symbol
_atom_type_description
_atom_type_scat_dispersion_real
_atom_type_scat_dispersion_imag
_atom_type_scat_source
N N 0.0061 0.0033 'International Tables Vol C Tables 4.2.6.8 and 6.1.1.4'
La La -0.2871 2.4523 'International Tables Vol C Tables 4.2.6.8 and 6.1.1.4'
H H 0.0000 0.0000 'International Tables Vol C Tables 4.2.6.8 and 6.1.1.4'
C C 0.0033 0.0016 'International Tables Vol C Tables 4.2.6.8 and 6.1.1.4'

loop_
_geom_angle_atom_site_label_1
_geom_angle_atom_site_label_2
_geom_angle_atom_site_label_3
_geom_angle
_geom_angle_publ_flag
N1 La N2 63.4(2) yes
N1 La N3 64.94(19) yes
N1 La C10 89.5(2) no
N1 La C11 96.3(2) no
N1 La C18 139.9(2) no
N1 La C26 86.9(2) no
N2 La N3 63.6(2) yes
N2 La C10 85.5(2) no
N2 La C11 113.8(2) no
N2 La C18 80.4(2) no
N2 La C26 143.9(2) no
N3 La C10 146.0(2) no
N3 La C11 160.62(19) no
N3 La C18 84.36(19) no
N3 La C26 86.17(19) no
C10 La C11 29.0(2) no
C10 La C18 105.1(2) yes
C10 La C26 115.9(2) yes
C11 La C18 114.6(2) no
C11 La C26 88.0(2) no
C18 La C26 117.6(3) yes
La N1 C1 104.7(4) no
La N1 C2 106.6(5) no
La N1 C9 114.8(5) no
C1 N1 C2 107.4(6) no
C1 N1 C9 111.4(6) no
C2 N1 C9 111.3(6) no
La N2 C3 114.7(5) no
La N2 C4 105.2(4) no
La N2 C5 105.8(5) no
C3 N2 C4 109.5(6) no
C3 N2 C5 110.9(6) no
C4 N2 C5 110.5(6) no
La N3 C6 115.9(5) no
La N3 C7 107.5(4) no
La N3 C8 103.5(4) no
C6 N3 C7 109.1(6) no
C6 N3 C8 111.4(6) no
C7 N3 C8 109.1(6) no
N1 C2 C3 111.9(6) no
N2 C3 C2 112.2(6) no
N2 C5 C6 113.1(7) no
N3 C6 C5 113.3(6) no
N3 C8 C9 114.5(7) no
N1 C9 C8 112.9(7) no
La C10 C11 87.9(4) yes
La C11 C10 63.1(4) no
La C11 C12 82.5(4) no
La C11 C16 120.1(4) no
C10 C11 C12 120.8(6) no
C10 C11 C16 123.8(7) no
C12 C11 C16 114.9(7) no
C11 C12 C13 121.2(7) no
C12 C13 C14 122.5(8) no
C13 C14 C15 117.2(8) no
C13 C14 C17 121.1(9) no
C15 C14 C17 121.7(8) no
C14 C15 C16 121.5(7) no
C11 C16 C15 122.6(7) no
La C18 C19 98.8(5) yes
C18 C19 C20 122.7(7) no
C18 C19 C24 120.4(7) no
C20 C19 C24 116.8(7) no
C19 C20 C21 121.0(8) no
C20 C21 C22 122.2(9) no
C21 C22 C23 117.2(8) no
C21 C22 C25 120.6(8) no
C23 C22 C25 122.2(9) no
C22 C23 C24 121.6(8) no
C19 C24 C23 121.3(7) no
La C26 C27 127.7(5) yes
C26 C27 C28 122.4(6) no
C26 C27 C32 122.9(6) no
C28 C27 C32 114.6(6) no
C27 C28 C29 122.3(7) no
C28 C29 C30 121.2(8) no
C29 C30 C31 117.1(8) no
C29 C30 C33 121.1(8) no
C31 C30 C33 121.9(8) no
C30 C31 C32 121.9(7) no
C27 C32 C31 123.0(7) no
N1 C1 H1 109.00 no
N1 C1 H1' 110.00 no
N1 C1 H1" 109.00 no
H1 C1 H1' 109.00 no
H1 C1 H1" 109.00 no
H1' C1 H1" 109.00 no
N1 C2 H2 109.00 no
N1 C2 H2' 109.00 no
C3 C2 H2 109.00 no
C3 C2 H2' 109.00 no
H2 C2 H2' 108.00 no
N2 C3 H3 109.00 no
N2 C3 H3' 109.00 no
C2 C3 H3 109.00 no
C2 C3 H3' 109.00 no
H3 C3 H3' 108.00 no
N2 C4 H4 110.00 no
N2 C4 H4' 109.00 no
N2 C4 H4" 109.00 no
H4 C4 H4' 109.00 no
H4 C4 H4" 110.00 no
H4' C4 H4" 109.00 no
N2 C5 H5 109.00 no
N2 C5 H5' 109.00 no
C6 C5 H5 109.00 no
C6 C5 H5' 109.00 no
H5 C5 H5' 108.00 no
N3 C6 H6 109.00 no
N3 C6 H6' 109.00 no
C5 C6 H6 109.00 no
C5 C6 H6' 109.00 no
H6 C6 H6' 108.00 no
N3 C7 H7 110.00 no
N3 C7 H7' 109.00 no
N3 C7 H7" 109.00 no
H7 C7 H7' 109.00 no
H7 C7 H7" 109.00 no
H7' C7 H7" 109.00 no
N3 C8 H8 109.00 no
N3 C8 H8' 109.00 no
C9 C8 H8 109.00 no
C9 C8 H8' 109.00 no
H8 C8 H8' 108.00 no
N1 C9 H9 109.00 no
N1 C9 H9' 109.00 no
C8 C9 H9 109.00 no
C8 C9 H9' 109.00 no
H9 C9 H9' 108.00 no
La C10 H10 114.00 no
La C10 H10' 114.00 no
C11 C10 H10 114.00 no
C11 C10 H10' 114.00 no
H10 C10 H10' 111.00 no
C11 C12 H12 119.00 no
C13 C12 H12 119.00 no
C12 C13 H13 119.00 no
C14 C13 H13 119.00 no
C14 C15 H15 119.00 no
C16 C15 H15 119.00 no
C11 C16 H16 119.00 no
C15 C16 H16 119.00 no
C14 C17 H17 110.00 no
C14 C17 H17' 109.00 no
C14 C17 H17" 109.00 no
H17 C17 H17' 110.00 no
H17 C17 H17" 110.00 no
H17' C17 H17" 109.00 no
La C18 H18 112.00 no
La C18 H18' 112.00 no
C19 C18 H18 112.00 no
C19 C18 H18' 112.00 no
H18 C18 H18' 110.00 no
C19 C20 H20 119.00 no
C21 C20 H20 120.00 no
C20 C21 H21 119.00 no
C22 C21 H21 119.00 no
C22 C23 H23 119.00 no
C24 C23 H23 119.00 no
C19 C24 H24 119.00 no
C23 C24 H24 119.00 no
C22 C25 H25 109.00 no
C22 C25 H25' 109.00 no
C22 C25 H25" 109.00 no
H25 C25 H25' 109.00 no
H25 C25 H25" 109.00 no
H25' C25 H25" 110.00 no
La C26 H26 105.00 no
La C26 H26' 105.00 no
C27 C26 H26 105.00 no
C27 C26 H26' 105.00 no
H26 C26 H26' 106.00 no
C27 C28 H28 119.00 no
C29 C28 H28 119.00 no
C28 C29 H29 119.00 no
C30 C29 H29 119.00 no
C30 C31 H31 119.00 no
C32 C31 H31 119.00 no
C27 C32 H32 118.00 no
C31 C32 H32 119.00 no
C30 C33 H33 109.00 no
C30 C33 H33' 109.00 no
C30 C33 H33" 109.00 no
H33 C33 H33' 110.00 no
H33 C33 H33" 109.00 no
H33' C33 H33" 109.00 no

loop_
_geom_bond_atom_site_label_1
_geom_bond_atom_site_label_2
_geom_bond_distance
_geom_bond_publ_flag
La N1 2.717(7) yes
La N2 2.806(7) yes
La N3 2.761(6) yes
La C10 2.641(7) yes
La C11 2.959(7) yes
La C12 3.111(7) yes
La C18 2.605(9) yes
La C19 3.165(7) yes
La C26 2.662(7) yes
La C27 3.744(7) yes
N1 C1 1.485(10) no
N1 C2 1.494(11) no
N1 C9 1.486(11) no
N2 C3 1.478(10) no
N2 C4 1.480(10) no
N2 C5 1.475(11) no
N3 C6 1.507(10) no
N3 C7 1.476(9) no
N3 C8 1.446(10) no
C2 C3 1.516(11) no
C5 C6 1.520(12) no
C8 C9 1.533(12) no
C10 C11 1.438(10) no
C11 C12 1.422(10) no
C11 C16 1.432(10) no
C12 C13 1.388(11) no
C13 C14 1.378(13) no
C14 C15 1.406(14) no
C14 C17 1.499(14) no
C15 C16 1.359(11) no
C18 C19 1.445(9) no
C19 C20 1.405(11) no
C19 C24 1.414(11) no
C20 C21 1.376(13) no
C21 C22 1.406(15) no
C22 C23 1.379(13) no
C22 C25 1.514(13) no
C23 C24 1.393(13) no
C26 C27 1.467(10) no
C27 C28 1.407(10) no
C27 C32 1.408(9) no
C28 C29 1.397(11) no
C29 C30 1.398(12) no
C30 C31 1.377(12) no
C30 C33 1.504(12) no
C31 C32 1.380(11) no
C1 H1 0.9800 no
C1 H1' 0.9800 no
C1 H1" 0.9800 no
C2 H2 0.9900 no
C2 H2' 0.9900 no
C3 H3 0.9900 no
C3 H3' 0.9900 no
C4 H4 0.9800 no
C4 H4' 0.9800 no
C4 H4" 0.9800 no
C5 H5 0.9900 no
C5 H5' 0.9900 no
C6 H6 0.9900 no
C6 H6' 0.9900 no
C7 H7 0.9800 no
C7 H7' 0.9800 no
C7 H7" 0.9800 no
C8 H8 0.9900 no
C8 H8' 0.9900 no
C9 H9 0.9900 no
C9 H9' 0.9900 no
C10 H10 0.9900 no
C10 H10' 0.9900 no
C12 H12 0.9500 no
C13 H13 0.9500 no
C15 H15 0.9500 no
C16 H16 0.9500 no
C17 H17 0.9800 no
C17 H17' 0.9800 no
C17 H17" 0.9800 no
C18 H18 0.9900 no
C18 H18' 0.9900 no
C20 H20 0.9500 no
C21 H21 0.9500 no
C23 H23 0.9500 no
C24 H24 0.9500 no
C25 H25 0.9800 no
C25 H25' 0.9800 no
C25 H25" 0.9800 no
C26 H26 0.9900 no
C26 H26' 0.9900 no
C28 H28 0.9500 no
C29 H29 0.9500 no
C31 H31 0.9500 no
C32 H32 0.9500 no
C33 H33 0.9800 no
C33 H33' 0.9800 no
C33 H33" 0.9800 no

loop_
_geom_contact_atom_site_label_1
_geom_contact_atom_site_label_2
_geom_contact_distance
_geom_contact_site_symmetry_2
_geom_contact_publ_flag
La H24 3.4300 . no
N1 N2 2.904(10) . no
N1 N3 2.942(9) . no
N1 C3 2.493(10) . no
N1 C8 2.516(11) . no
N2 N1 2.904(10) . no
N2 N3 2.933(10) . no
N2 C2 2.486(11) . no
N2 C6 2.497(11) . no
N3 N1 2.942(9) . no
N3 N2 2.933(10) . no
N3 C5 2.529(11) . no
N3 C9 2.505(11) . no
C3 C12 3.289(9) 4_565 no
C3 C11 3.575(9) 4_565 no
C4 C17 3.383(12) 3_555 no
C5 C27 3.523(11) 2_665 no
C9 C16 3.554(11) 4_565 no
C10 C12 2.486(9) . no
C10 C4 3.497(10) . no
C10 C16 2.531(10) . no
C11 C3 3.575(9) 4_465 no
C12 C24 3.561(10) . no
C12 C3 3.289(9) 4_465 no
C16 C9 3.554(11) 4_465 no
C17 C4 3.383(12) 3_544 no
C18 C5 3.437(11) . no
C24 C32 3.565(11) . no
C24 C12 3.561(10) . no
C26 C1 3.600(10) . no
C26 C8 3.585(10) . no
C27 C5 3.523(11) 2_664 no
C32 C24 3.565(11) . no
C1 H18 2.8300 2_664 no
C1 H7' 3.0800 2_664 no
C2 H33" 3.0900 1_565 no
C3 H9 2.5600 . no
C3 H6 2.7600 . no
C4 H17" 2.9400 3_555 no
C4 H18' 3.0300 . no
C6 H3 2.5700 . no
C6 H9 2.7900 . no
C7 H18 3.0300 . no
C8 H26' 3.0400 . no
C9 H6 2.6200 . no
C9 H3 2.7000 . no
C10 H4' 2.9400 . no
C10 H2 2.9800 . no
C10 H3 3.0600 4_465 no
C10 H9 2.9700 4_465 no
C10 H6 3.0700 4_465 no
C11 H10' 2.0500 . no
C11 H10 2.0500 . no
C11 H9 2.7200 4_465 no
C11 H3 2.8100 4_465 no
C12 H3 2.7800 4_465 no
C12 H2' 3.0200 4_465 no
C12 H3' 3.0900 4_465 no
C13 H32 2.9700 . no
C13 H26 2.9700 . no
C13 H2' 2.9000 4_465 no
C14 H2' 3.0000 4_465 no
C14 H26 3.0100 . no
C16 H1' 2.7700 . no
C16 H9 2.8900 4_465 no
C17 H4' 2.9800 3_544 no
C18 H26' 3.0700 2_665 no
C18 H1" 2.9700 2_665 no
C18 H9' 3.1000 2_665 no
C18 H5 2.7200 . no
C18 H7' 3.0200 . no
C18 H4 2.9000 . no
C19 H12 2.8000 . no
C19 H9' 2.8400 2_665 no
C20 H12 2.8600 . no
C21 H12 2.9600 . no
C21 H33 2.9700 3_555 no
C22 H12 3.0100 . no
C23 H12 2.9200 . no
C24 H12 2.8100 . no
C26 H1" 2.9200 . no
C26 H5 2.8700 2_664 no
C26 H8 2.8400 . no
C27 H7 3.0600 . no
C27 H5 2.9200 2_664 no
C28 H7 2.7200 . no
C30 H21 3.0600 3_544 no
C32 H24 2.9400 . no
C33 H2 3.0900 1_545 no
H1 H2' 2.4200 . no
H1 H9' 2.3300 . no
H1' C16 2.7700 . no
H1' H2 2.3200 . no
H1' H16 2.4000 . no
H1" C26 2.9200 . no
H1" H9' 2.4400 . no
H1" H26' 2.3400 . no
H1" C18 2.9700 2_664 no
H1" H7' 2.4300 2_664 no
H1" H18 2.0300 2_664 no
H2 C10 2.9800 . no
H2 C33 3.0900 1_565 no
H2 H1' 2.3200 . no
H2 H10' 2.3000 . no
H2 H33" 2.3900 1_565 no
H2' H1 2.4200 . no
H2' H9 2.4200 . no
H2' C12 3.0200 4_565 no
H2' C13 2.9000 4_565 no
H2' C14 3.0000 4_565 no
H3 C6 2.5700 . no
H3 C9 2.7000 . no
H3 H5' 2.3900 . no
H3 H6 2.0500 . no
H3 H9 2.0200 . no
H3 C10 3.0600 4_565 no
H3 C11 2.8100 4_565 no
H3 C12 2.7800 4_565 no
H3 H10 2.5300 4_565 no
H3' H4' 2.3400 . no
H3' H4" 2.3600 . no
H3' C12 3.0900 4_565 no
H4 C18 2.9000 . no
H4 H5 2.4300 . no
H4 H18' 2.1900 . no
H4' C10 2.9400 . no
H4' H3' 2.3400 . no
H4' C17 2.9800 3_555 no
H4" H3' 2.3600 . no
H4" H5' 2.4300 . no
H4" H17" 2.5600 3_555 no
H4" H21 2.6000 4_565 no
H5 C18 2.7200 . no
H5 H4 2.4300 . no
H5 H18' 2.3400 . no
H5 C26 2.8700 2_665 no
H5 C27 2.9200 2_665 no
H5 H26' 2.4200 2_665 no
H5' H3 2.3900 . no
H5' H4" 2.4300 . no
H6 C3 2.7600 . no
H6 C9 2.6200 . no
H6 H3 2.0500 . no
H6 H8' 2.3800 . no
H6 H9 2.1200 . no
H6 C10 3.0700 4_565 no
H6 H10 2.3400 4_565 no
H6' H7' 2.3600 . no
H6' H7" 2.3200 . no
H7 C27 3.0600 . no
H7 C28 2.7200 . no
H7 H8 2.3300 . no
H7 H28 2.4600 . no
H7' C18 3.0200 . no
H7' H6' 2.3600 . no
H7' H18 2.2700 . no
H7' C1 3.0800 2_665 no
H7' H1" 2.4300 2_665 no
H7" H6' 2.3200 . no
H7" H8' 2.3800 . no
H8 C26 2.8400 . no
H8 H7 2.3300 . no
H8 H26' 2.1900 . no
H8' H6 2.3800 . no
H8' H7" 2.3800 . no
H9 C3 2.5600 . no
H9 C6 2.7900 . no
H9 H2' 2.4200 . no
H9 H3 2.0200 . no
H9 H6 2.1200 . no
H9 C10 2.9700 4_565 no
H9 C11 2.7200 4_565 no
H9 C16 2.8900 4_565 no
H9' H1 2.3300 . no
H9' H1" 2.4400 . no
H9' C18 3.1000 2_664 no
H9' C19 2.8400 2_664 no
H10 H3 2.5300 4_465 no
H10 H6 2.3400 4_465 no
H10' H2 2.3000 . no
H10' H16 2.4800 . no
H12 C19 2.8000 . no
H12 C20 2.8600 . no
H12 C21 2.9600 . no
H12 C22 3.0100 . no
H12 C23 2.9200 . no
H12 C24 2.8100 . no
H13 H32 2.5900 . no
H15 H17' 2.3700 . no
H16 H1' 2.4000 . no
H16 H10' 2.4800 . no
H17' H15 2.3700 . no
H17' H33' 2.4500 3_554 no
H17" C4 2.9400 3_544 no
H17" H4" 2.5600 3_544 no
H18 C7 3.0300 . no
H18 H7' 2.2700 . no
H18 H24 2.5800 . no
H18 C1 2.8300 2_665 no
H18 H1" 2.0300 2_665 no
H18' C4 3.0300 . no
H18' H4 2.1900 . no
H18' H5 2.3400 . no
H18' H20 2.4100 . no
H20 H18' 2.4100 . no
H21 H25" 2.5400 . no
H21 C30 3.0600 3_555 no
H21 H4" 2.6000 4_465 no
H23 H25 2.4200 . no
H24 La 3.4300 . no
H24 C32 2.9400 . no
H24 H18 2.5800 . no
H25 H23 2.4200 . no
H25" H21 2.5400 . no
H26 C13 2.9700 . no
H26 C14 3.0100 . no
H26 H32 2.5000 . no
H26' C8 3.0400 . no
H26' H1" 2.3400 . no
H26' H8 2.1900 . no
H26' H28 2.3800 . no
H26' C18 3.0700 2_664 no
H26' H5 2.4200 2_664 no
H28 H7 2.4600 . no
H28 H26' 2.3800 . no
H29 H33" 2.3600 . no
H32 C13 2.9700 . no
H32 H13 2.5900 . no
H32 H26 2.5000 . no
H33 C21 2.9700 3_544 no
H33' H17' 2.4500 3_545 no
H33" C2 3.0900 1_545 no
H33" H2 2.3900 1_545 no
H33" H29 2.3600 . no

loop_
_geom_torsion_atom_site_label_1
_geom_torsion_atom_site_label_2
_geom_torsion_atom_site_label_3
_geom_torsion_atom_site_label_4
_geom_torsion
_geom_torsion_publ_flag
N2 La N1 C1 -150.7(5) no
N2 La N1 C2 -37.0(5) no
N2 La N1 C9 86.7(6) no
N3 La N1 C1 137.7(5) no
N3 La N1 C2 -108.7(5) no
N3 La N1 C9 15.1(5) no
C10 La N1 C1 -65.5(5) no
C10 La N1 C2 48.2(5) no
C10 La N1 C9 172.0(5) no
C11 La N1 C1 -37.2(5) no
C11 La N1 C2 76.5(5) no
C11 La N1 C9 -159.8(5) no
C18 La N1 C1 -178.7(5) no
C18 La N1 C2 -65.0(6) no
C18 La N1 C9 58.8(7) no
C26 La N1 C1 50.4(5) no
C26 La N1 C2 164.1(5) no
C26 La N1 C9 -72.1(5) no
N1 La N2 C3 12.5(4) no
N1 La N2 C4 132.9(5) no
N1 La N2 C5 -110.1(5) no
N3 La N2 C3 86.2(5) no
N3 La N2 C4 -153.4(5) no
N3 La N2 C5 -36.4(5) no
C10 La N2 C3 -79.2(5) no
C10 La N2 C4 41.2(5) no
C10 La N2 C5 158.2(5) no
C11 La N2 C3 -72.5(5) no
C11 La N2 C4 47.9(5) no
C11 La N2 C5 164.8(5) no
C18 La N2 C3 174.7(5) no
C18 La N2 C4 -64.9(5) no
C18 La N2 C5 52.0(5) no
C26 La N2 C3 50.2(7) no
C26 La N2 C4 170.6(4) no
C26 La N2 C5 -72.4(6) no
N1 La N3 C6 84.9(5) no
N1 La N3 C7 -152.8(5) no
N1 La N3 C8 -37.4(4) no
N2 La N3 C6 13.5(5) no
N2 La N3 C7 135.8(5) no
N2 La N3 C8 -108.8(5) no
C10 La N3 C6 40.2(7) no
C10 La N3 C7 162.5(4) no
C10 La N3 C8 -82.1(6) no
C18 La N3 C6 -68.6(5) no
C18 La N3 C7 53.8(4) no
C18 La N3 C8 169.2(5) no
C26 La N3 C6 173.2(5) no
C26 La N3 C7 -64.5(4) no
C26 La N3 C8 50.9(5) no
N1 La C10 C11 104.1(4) no
N2 La C10 C11 167.4(4) no
N3 La C10 C11 143.6(4) no
C18 La C10 C11 -113.8(4) no
C26 La C10 C11 17.8(5) no
N1 La C11 C10 -77.4(4) no
N1 La C11 C12 152.4(4) no
N1 La C11 C16 37.9(6) no
N2 La C11 C10 -13.7(5) no
N2 La C11 C12 -143.9(4) no
N2 La C11 C16 101.6(6) no
C10 La C11 C12 -130.2(6) no
C10 La C11 C16 115.3(8) no
C18 La C11 C10 76.4(5) no
C18 La C11 C12 -53.8(5) no
C18 La C11 C16 -168.4(6) no
C26 La C11 C10 -164.0(4) no
C26 La C11 C12 65.8(4) no
C26 La C11 C16 -48.8(6) no
N1 La C18 C19 172.5(4) no
N2 La C18 C19 147.4(5) no
N3 La C18 C19 -148.5(5) no
C10 La C18 C19 64.8(6) no
C11 La C18 C19 35.5(6) no
C26 La C18 C19 -65.8(6) no
N1 La C26 C27 141.4(6) no
N2 La C26 C27 108.2(6) no
N3 La C26 C27 76.4(5) no
C10 La C26 C27 -130.7(5) no
C11 La C26 C27 -122.2(6) no
C18 La C26 C27 -5.2(6) no
La N1 C2 C3 63.5(6) no
C1 N1 C2 C3 175.3(6) no
C9 N1 C2 C3 -62.4(8) no
La N1 C9 C8 8.8(8) no
C1 N1 C9 C8 -110.1(8) no
C2 N1 C9 C8 130.0(7) no
La N2 C3 C2 14.2(7) no
C4 N2 C3 C2 -103.8(7) no
C5 N2 C3 C2 134.0(7) no
La N2 C5 C6 60.3(7) no
C3 N2 C5 C6 -64.7(9) no
C4 N2 C5 C6 173.6(7) no
La N3 C6 C5 11.0(8) no
C7 N3 C6 C5 -110.4(7) no
C8 N3 C6 C5 129.0(7) no
La N3 C8 C9 61.3(7) no
C6 N3 C8 C9 -63.9(8) no
C7 N3 C8 C9 175.5(6) no
N1 C2 C3 N2 -53.0(8) no
N2 C5 C6 N3 -50.1(9) no
N3 C8 C9 N1 -50.4(9) no
La C10 C11 C12 61.8(6) no
La C10 C11 C16 -109.7(7) no
La C11 C12 C13 -121.6(6) no
C10 C11 C12 C13 -174.0(6) no
C16 C11 C12 C13 -1.8(10) no
La C11 C16 C15 97.0(7) no
C10 C11 C16 C15 173.0(7) no
C12 C11 C16 C15 1.1(10) no
C11 C12 C13 C14 2.8(11) no
C12 C13 C14 C15 -2.7(13) no
C12 C13 C14 C17 179.5(8) no
C13 C14 C15 C16 1.9(13) no
C17 C14 C15 C16 179.7(8) no
C14 C15 C16 C11 -1.2(12) no
La C18 C19 C20 -106.7(7) no
La C18 C19 C24 69.7(8) no
C18 C19 C20 C21 176.7(8) no
C24 C19 C20 C21 0.2(12) no
C18 C19 C24 C23 -176.1(8) no
C20 C19 C24 C23 0.5(11) no
C19 C20 C21 C22 -0.8(14) no
C20 C21 C22 C23 0.7(14) no
C20 C21 C22 C25 -179.2(9) no
C21 C22 C23 C24 0.0(13) no
C25 C22 C23 C24 179.9(9) no
C22 C23 C24 C19 -0.6(13) no
La C26 C27 C28 -96.6(8) no
La C26 C27 C32 81.4(8) no
C26 C27 C28 C29 176.9(7) no
C32 C27 C28 C29 -1.2(11) no
C26 C27 C32 C31 -177.5(7) no
C28 C27 C32 C31 0.6(11) no
C27 C28 C29 C30 1.1(12) no
C28 C29 C30 C31 -0.3(12) no
C28 C29 C30 C33 178.6(8) no
C29 C30 C31 C32 -0.3(12) no
C33 C30 C31 C32 -179.3(8) no
C30 C31 C32 C27 0.2(12) no
